data_7129393
loop_
_publ_author_name
'Dong, Kaiwu'
'Wang, Guangzhu'
'Ren, Xinyi'
'Shen, Chaoren'

_publ_section_title
;
 Ni-catalyzed Enantioselective Reductive Arylcyanation/Cyclization of
 N-(2-iodo-aryl) Acrylamide
;
_journal_name_full 'Chemical Communications'
_journal_paper_doi 10.1039/D1CC04996H
_journal_year 2022
_chemical_absolute_configuration unk
_chemical_formula_moiety 'C16 H18 N2 O'
_chemical_formula_sum 'C16 H18 N2 O'
_chemical_formula_weight 254.32
_space_group_crystal_system orthorhombic
_space_group_IT_number 19
_space_group_name_Hall 'P 2ac 2ab'
_space_group_name_H-M_alt 'P 21 21 21'
_atom_sites_solution_hydrogens geom
_atom_sites_solution_primary dual
_audit_creation_date 2021-03-18
_audit_creation_method
;
Olex2 1.2
(compiled 2018.05.29 svn.r3508 for OlexSys, GUI svn.r5506)
;
_audit_update_record
;
2021-05-12 deposited with the CCDC.	2021-12-16 downloaded from the CCDC.
;
_cell_angle_alpha 90
_cell_angle_beta 90
_cell_angle_gamma 90
_cell_formula_units_Z 4
_cell_length_a 8.6715(2)
_cell_length_b 9.0287(3)
_cell_length_c 17.7211(5)
_cell_measurement_reflns_used 23172
_cell_measurement_temperature 169(2)
_cell_measurement_theta_max 74.1940
_cell_measurement_theta_min 4.8970
_cell_volume 1387.43(7)
_computing_cell_refinement 'CrysAlisPro 1.171.39.32a (Rigaku OD, 2017)'
_computing_data_collection 'CrysAlisPro 1.171.39.32a (Rigaku OD, 2017)'
_computing_data_reduction 'CrysAlisPro 1.171.39.32a (Rigaku OD, 2017)'
_computing_molecular_graphics 'Olex2 (Dolomanov et al., 2009)'
_computing_publication_material 'Olex2 (Dolomanov et al., 2009)'
_computing_structure_refinement 'XL (Sheldrick, 2008)'
_computing_structure_solution 'ShelXT (Sheldrick, 2015)'
_diffrn_ambient_environment N~2~
_diffrn_ambient_temperature 169(2)
_diffrn_detector 'CCD plate'
_diffrn_measured_fraction_theta_full 0.986
_diffrn_measured_fraction_theta_max 0.985
_diffrn_measurement_details
;
List of Runs (angles in degrees, time in seconds):

  # Type    Start    End  Width  t~exp~   \w     \q     \k     \f   Frames
#--------------------------------------------------------------------------
  1  \w    -19.00  24.00   1.00    1.00    --    0.00  38.00  30.00   43
  2  \w    -13.00  53.00   1.00    1.00    --    0.00  38.00-180.00   66
  3  \w     51.00  89.00   1.00    1.00    --    0.00  38.00 120.00   38
  4  \w    -45.00 -15.00   1.00    1.00    --    0.00 -57.00-120.00   30
  5  \w     -9.00  23.00   1.00    1.00    --    0.00 -57.00-120.00   32
  6  \w    -18.00  35.00   1.00    1.00    --    0.00  38.00 120.00   53
  7  \w     28.00  89.00   1.00    1.00    --    0.00  38.00  30.00   61
  8  \w    -79.00   2.00   1.00    1.00    --    0.00 -19.00 150.00   81
  9  \w    -18.00  85.00   1.00    1.00    --    0.00  38.00 -60.00  103
 10  \w    -28.00   9.00   1.00    1.00    --    0.00  77.00 120.00   37
 11  \w     71.00 126.00   1.00    1.00    --   95.80 -77.00  90.00   55
 12  \w     65.00  90.00   1.00    1.00    --   95.80  77.00-150.00   25
 13  \w     71.00  98.00   1.00    1.00    --   95.80  61.00 -90.00   27
 14  \w     65.00  90.00   1.00    1.00    --   95.80  77.00   0.00   25
 15  \w     65.00  91.00   1.00    1.00    --   95.80  77.00 120.00   26
 16  \w     31.00  67.00   1.00    1.00    --   95.80 -77.00  90.00   36
 17  \w     73.00 169.00   1.00    1.00    --   95.80  52.00  -6.28   96
 18  \w    104.00 169.00   1.00    1.00    --   95.80  82.00 -60.00   65
 19  \w     75.00 184.00   1.00    1.00    --   95.80  45.00-120.00  109
 20  \w     79.00 128.00   1.00    1.00    --   95.80 -82.00 120.00   49
 21  \w     65.00 153.00   1.00    1.00    --   95.80  77.00 150.00   88
 22  \w     65.00  90.00   1.00    1.00    --   95.80  77.00 -60.00   25
 23  \w      7.00  84.00   1.00    1.00    --   95.80 -61.00-120.00   77
 24  \w     88.00 118.00   1.00    1.00    --   95.80 -61.00-120.00   30
 25  \w     65.00  93.00   1.00    1.00    --   95.80  77.00 -30.00   28
 26  \w     63.00  89.00   1.00    1.00    --   95.80  82.00-150.00   26
 27  \w     65.00  92.00   1.00    1.00    --   95.80  77.00-120.00   27
 28  \w     65.00  90.00   1.00    1.00    --   95.80  77.00 -90.00   25
 29  \w     31.00 128.00   1.00    1.00    --   95.80 -82.00  30.00   97
 30  \w     68.00  94.00   1.00    1.00    --   95.80  77.00  60.00   26
 31  \w     63.00  89.00   1.00    1.00    --   95.80  82.00 -60.00   26
 32  \w    115.00 179.00   1.00    1.00    --   95.80  75.00 140.12   64
 33  \w     32.00  68.00   1.00    1.00    --   95.80 -82.00 120.00   36
 34  \w     74.00 100.00   1.00    1.00    --   95.80  61.00 -30.00   26
 35  \w     76.00 111.00   1.00    1.00    --   95.80  45.00 150.00   35
 36  \w     64.00  89.00   1.00    1.00    --   95.80  82.00   0.00   25
 37  \w    118.00 179.00   1.00    1.00    --   95.80  61.00 -30.00   61
 38  \w     64.00  89.00   1.00    1.00    --   95.80  82.00 120.00   25
 39  \w     76.00 138.00   1.00    1.00    --   95.80  45.00  30.00   62
 40  \w     72.00  99.00   1.00    1.00    --   95.80  61.00 120.00   27
 41  \w    102.00 128.00   1.00    1.00    --   95.80  61.00 120.00   26
 42  \w     63.00  89.00   1.00    1.00    --   95.80  82.00 150.00   26
 43  \w     75.00 101.00   1.00    1.00    --   95.80  45.00-150.00   26
 44  \w    110.00 183.00   1.00    1.00    --   95.80  45.00-150.00   73
 45  \w     71.00 102.00   1.00    1.00    --   95.80  61.00 -60.00   31
 46  \w     73.00  98.00   1.00    1.00    --   95.80  61.00  60.00   25
 47  \w     65.00  90.00   1.00    1.00    --   95.80  77.00  30.00   25
 48  \w     31.00  57.00   1.00    1.00    --   95.80 -82.00 -60.00   26
 49  \w     83.00 127.00   1.00    1.00    --   95.80 -82.00 -60.00   44
 50  \w     63.00  88.00   1.00    1.00    --   95.80  82.00 -30.00   25
 51  \w     65.00  90.00   1.00    1.00    --   95.80  77.00  90.00   25
 52  \w    149.00 174.00   1.00    1.00    --   95.80  77.00-180.00   25
 53  \w     75.00 121.00   1.00    1.00    --   95.80  45.00  60.00   46
 54  \w     63.00  88.00   1.00    1.00    --   95.80  82.00-180.00   25
 55  \w     65.00  91.00   1.00    1.00    --   95.80  77.00-180.00   26
 56  \w     78.00 177.00   1.00    1.00    --   95.80  45.00 -90.00   99
 57  \w     67.00  93.00   1.00    1.00    --   95.80  75.00 140.12   26
 58  \w     15.00 121.00   1.00    1.00    --   95.80 -82.00-120.00  106
 59  \w     68.00 172.00   1.00    1.00    --   95.80  68.00  67.17  104
 60  \w     68.00 173.00   1.00    1.00    --   95.80  68.00  90.96  105
;
_diffrn_measurement_device 'four-circle diffractometer'
_diffrn_measurement_device_type 'XtaLAB AFC12 (RINC): Kappa dual home/near'
_diffrn_measurement_method '\w scans'
_diffrn_orient_matrix_type 'CrysAlisPro convention (1999,Acta A55,543-557)'
_diffrn_orient_matrix_UB_11 -0.1438220000
_diffrn_orient_matrix_UB_12 0.0597425000
_diffrn_orient_matrix_UB_13 -0.0410725000
_diffrn_orient_matrix_UB_21 0.0794038000
_diffrn_orient_matrix_UB_22 -0.0260548000
_diffrn_orient_matrix_UB_23 -0.0766080000
_diffrn_orient_matrix_UB_31 -0.0675513000
_diffrn_orient_matrix_UB_32 -0.1576630000
_diffrn_orient_matrix_UB_33 -0.0028644000
_diffrn_radiation_monochromator graphite
_diffrn_radiation_probe x-ray
_diffrn_radiation_type CuK\a
_diffrn_radiation_wavelength 1.54184
_diffrn_reflns_av_R_equivalents 0.0500
_diffrn_reflns_av_unetI/netI 0.0154
_diffrn_reflns_Laue_measured_fraction_full 0.986
_diffrn_reflns_Laue_measured_fraction_max 0.985
_diffrn_reflns_limit_h_max 10
_diffrn_reflns_limit_h_min -10
_diffrn_reflns_limit_k_max 10
_diffrn_reflns_limit_k_min -10
_diffrn_reflns_limit_l_max 21
_diffrn_reflns_limit_l_min -21
_diffrn_reflns_number 27293
_diffrn_reflns_point_group_measured_fraction_full 0.990
_diffrn_reflns_point_group_measured_fraction_max 0.989
_diffrn_reflns_theta_full 67.015
_diffrn_reflns_theta_max 67.015
_diffrn_reflns_theta_min 4.991
_diffrn_source 'fine-focus sealed X-ray tube'
_diffrn_source_type 'Enhance (Cu) X-ray Source'
_exptl_absorpt_coefficient_mu 0.605
_exptl_absorpt_correction_T_max 1.00000
_exptl_absorpt_correction_T_min 0.48099
_exptl_absorpt_correction_type multi-scan
_exptl_absorpt_process_details
;
CrysAlisPro 1.171.39.32a (Rigaku Oxford Diffraction, 2017)
Empirical absorption correction using spherical harmonics,
 implemented in SCALE3 ABSPACK scaling algorithm.
;
_exptl_crystal_colour 'clear light colourless'
_exptl_crystal_colour_lustre clear
_exptl_crystal_colour_modifier light
_exptl_crystal_colour_primary colourless
_exptl_crystal_density_diffrn 1.218
_exptl_crystal_description block
_exptl_crystal_F_000 544
_exptl_crystal_size_max 0.42
_exptl_crystal_size_mid 0.32
_exptl_crystal_size_min 0.16
_refine_diff_density_max 0.165
_refine_diff_density_min -0.095
_refine_diff_density_rms 0.022
_refine_ls_abs_structure_details
;
 Flack x determined using 1003 quotients [(I+)-(I-)]/[(I+)+(I-)]
 (Parsons, Flack and Wagner, Acta Cryst. B69 (2013) 249-259).
;
_refine_ls_abs_structure_Flack 0.14(7)
_refine_ls_extinction_coef 0.0152(11)
_refine_ls_extinction_expression Fc^*^=kFc[1+0.001xFc^2^\l^3^/sin(2\q)]^-1/4^
_refine_ls_extinction_method 'SHELXL-2016/6 (Sheldrick 2016)'
_refine_ls_goodness_of_fit_ref 1.067
_refine_ls_hydrogen_treatment constr
_refine_ls_matrix_type full
_refine_ls_number_parameters 174
_refine_ls_number_reflns 2443
_refine_ls_number_restraints 0
_refine_ls_restrained_S_all 1.067
_refine_ls_R_factor_all 0.0252
_refine_ls_R_factor_gt 0.0250
_refine_ls_shift/su_max 0.000
_refine_ls_shift/su_mean 0.000
_refine_ls_structure_factor_coef Fsqd
_refine_ls_weighting_details 'w=1/[\s^2^(Fo^2^)+(0.0295P)^2^+0.1841P] where P=(Fo^2^+2Fc^2^)/3'
_refine_ls_weighting_scheme calc
_refine_ls_wR_factor_gt 0.0625
_refine_ls_wR_factor_ref 0.0626
_reflns_Friedel_coverage 0.718
_reflns_Friedel_fraction_full 0.995
_reflns_Friedel_fraction_max 0.995
_reflns_number_gt 2421
_reflns_number_total 2443
_reflns_threshold_expression 'I > 2\s(I)'
_cod_data_source_file d1cc04996h2.cif
_cod_data_source_block exp_1837
_cod_database_code 7129393
_shelx_shelxl_version_number 2016/6
_shelx_space_group_comment
;
The symmetry employed for this shelxl refinement is uniquely defined
by the following loop, which should always be used as a source of
symmetry information in preference to the above space-group names.
They are only intended as comments.
;
_reflns_odcompleteness_completeness 99.93
_reflns_odcompleteness_iscentric 1
_reflns_odcompleteness_theta 66.97
_olex2_refinement_description
;
1. Fixed Uiso
 At 1.2 times of:
  All C(H) groups, All C(H,H) groups
 At 1.5 times of:
  All C(H,H,H) groups
2.a Ternary CH refined with riding coordinates:
 C14(H14)
2.b Secondary CH2 refined with riding coordinates:
 C11(H11A,H11B), C13(H13A,H13B), C9(H9A,H9B), C15(H15A,H15B), C16(H16A,H16B)
2.c Aromatic/amide H refined with riding coordinates:
 C2(H2), C5(H5), C4(H4), C3(H3)
2.d Idealised Me refined as rotating group:
 C10(H10A,H10B,H10C)
;
_olex2_submission_special_instructions 'No special instructions were received'
_oxdiff_exptl_absorpt_empirical_details
;
Empirical correction (ABSPACK) includes:
- Absorption correction using spherical harmonics
- Frame scaling
;
_oxdiff_exptl_absorpt_empirical_full_max 3.476
_oxdiff_exptl_absorpt_empirical_full_min 0.568

loop_
_space_group_symop_operation_xyz
'x, y, z'
'-x+1/2, -y, z+1/2'
'-x, y+1/2, -z+1/2'
'x+1/2, -y+1/2, -z'

loop_
_atom_site_label
_atom_site_type_symbol
_atom_site_fract_x
_atom_site_fract_y
_atom_site_fract_z
_atom_site_U_iso_or_equiv
_atom_site_adp_type
_atom_site_occupancy
_atom_site_site_symmetry_order
_atom_site_calc_flag
_atom_site_refinement_flags_posn
_atom_site_refinement_flags_adp
_atom_site_refinement_flags_occupancy
_atom_site_disorder_assembly
_atom_site_disorder_group
O1 O 0.73432(14) 0.64814(12) 0.35581(7) 0.0428(3) Uani 1 1 d . . . . .
N1 N 0.56421(14) 0.45369(13) 0.34449(7) 0.0273(3) Uani 1 1 d . . . . .
N2 N 0.63846(17) 0.3927(2) 0.55152(8) 0.0455(4) Uani 1 1 d . . . . .
C1 C 0.72261(17) 0.25562(16) 0.36671(8) 0.0257(3) Uani 1 1 d . . . . .
C11 C 0.87112(18) 0.41434(18) 0.45916(9) 0.0327(4) Uani 1 1 d . . . . .
H11A H 0.947707 0.340220 0.472017 0.039 Uiso 1 1 calc R . . . .
H11B H 0.918674 0.511019 0.464501 0.039 Uiso 1 1 calc R . . . .
C12 C 0.74116(18) 0.40289(18) 0.51180(9) 0.0327(3) Uani 1 1 d . . . . .
C6 C 0.57184(17) 0.29816(16) 0.34964(8) 0.0252(3) Uani 1 1 d . . . . .
C2 C 0.75879(19) 0.10759(17) 0.37441(8) 0.0316(3) Uani 1 1 d . . . . .
H2 H 0.858857 0.078397 0.386030 0.038 Uiso 1 1 calc R . . . .
C7 C 0.70499(18) 0.51624(16) 0.35715(9) 0.0293(3) Uani 1 1 d . . . . .
C13 C 0.42021(17) 0.53805(18) 0.34035(9) 0.0320(4) Uani 1 1 d . . . . .
H13A H 0.350561 0.489950 0.305224 0.038 Uiso 1 1 calc R . . . .
H13B H 0.441796 0.636643 0.321336 0.038 Uiso 1 1 calc R . . . .
C8 C 0.82079(17) 0.39237(17) 0.37607(8) 0.0275(3) Uani 1 1 d . . . . .
C14 C 0.34349(18) 0.54998(18) 0.41620(9) 0.0328(4) Uani 1 1 d . . . . .
H14 H 0.310761 0.456560 0.439365 0.039 Uiso 1 1 calc R . . . .
C5 C 0.45575(18) 0.19590(17) 0.33947(8) 0.0312(3) Uani 1 1 d . . . . .
H5 H 0.355778 0.225254 0.327747 0.037 Uiso 1 1 calc R . . . .
C9 C 0.96470(17) 0.39891(19) 0.32550(9) 0.0348(4) Uani 1 1 d . . . . .
H9A H 1.015058 0.493776 0.332759 0.042 Uiso 1 1 calc R . . . .
H9B H 1.036138 0.322325 0.341366 0.042 Uiso 1 1 calc R . . . .
C15 C 0.3980(2) 0.66769(19) 0.46912(10) 0.0390(4) Uani 1 1 d . . . . .
H15A H 0.400074 0.644571 0.522562 0.047 Uiso 1 1 calc R . . . .
H15B H 0.480078 0.732521 0.452046 0.047 Uiso 1 1 calc R . . . .
C4 C 0.49392(19) 0.04675(18) 0.34742(9) 0.0348(4) Uani 1 1 d . . . . .
H4 H 0.417760 -0.024726 0.341143 0.042 Uiso 1 1 calc R . . . .
C3 C 0.6430(2) 0.00275(17) 0.36449(9) 0.0359(4) Uani 1 1 d . . . . .
H3 H 0.665805 -0.097451 0.369340 0.043 Uiso 1 1 calc R . . . .
C16 C 0.2443(2) 0.6821(2) 0.43205(11) 0.0433(4) Uani 1 1 d . . . . .
H16A H 0.233308 0.755634 0.392481 0.052 Uiso 1 1 calc R . . . .
H16B H 0.153291 0.667671 0.463008 0.052 Uiso 1 1 calc R . . . .
C10 C 0.9305(2) 0.3789(3) 0.24213(10) 0.0499(5) Uani 1 1 d . . . . .
H10A H 1.025596 0.376218 0.214411 0.075 Uiso 1 1 calc GR . . . .
H10B H 0.868690 0.460115 0.224589 0.075 Uiso 1 1 calc GR . . . .
H10C H 0.875641 0.287737 0.234641 0.075 Uiso 1 1 calc GR . . . .

loop_
_atom_site_aniso_label
_atom_site_aniso_U_11
_atom_site_aniso_U_22
_atom_site_aniso_U_33
_atom_site_aniso_U_23
_atom_site_aniso_U_13
_atom_site_aniso_U_12
O1 0.0406(6) 0.0234(6) 0.0644(8) 0.0015(5) 0.0044(6) -0.0027(5)
N1 0.0234(6) 0.0260(6) 0.0324(6) 0.0003(5) 0.0004(5) 0.0033(5)
N2 0.0334(7) 0.0639(10) 0.0392(7) 0.0034(7) 0.0001(7) -0.0022(8)
C1 0.0241(8) 0.0255(7) 0.0274(7) -0.0008(6) 0.0013(6) -0.0010(6)
C11 0.0234(7) 0.0354(9) 0.0395(8) -0.0036(6) -0.0015(6) -0.0039(7)
C12 0.0289(8) 0.0352(8) 0.0339(8) -0.0009(6) -0.0059(7) -0.0014(7)
C6 0.0248(7) 0.0262(7) 0.0245(7) -0.0016(5) 0.0020(6) 0.0009(6)
C2 0.0304(8) 0.0272(7) 0.0371(8) 0.0000(6) 0.0013(6) 0.0044(7)
C7 0.0302(8) 0.0235(7) 0.0343(8) 0.0003(6) 0.0033(6) -0.0006(6)
C13 0.0278(7) 0.0339(8) 0.0343(8) -0.0003(6) -0.0024(6) 0.0098(6)
C8 0.0227(7) 0.0254(7) 0.0345(8) -0.0010(6) 0.0009(6) -0.0022(6)
C14 0.0278(8) 0.0303(8) 0.0402(9) -0.0002(6) 0.0026(7) 0.0004(6)
C5 0.0243(7) 0.0375(8) 0.0317(8) -0.0046(6) 0.0025(6) -0.0033(7)
C9 0.0238(7) 0.0367(8) 0.0437(8) 0.0001(7) 0.0045(7) -0.0033(7)
C15 0.0389(9) 0.0413(9) 0.0370(9) -0.0044(7) 0.0021(7) -0.0045(7)
C4 0.0356(8) 0.0322(8) 0.0364(8) -0.0054(7) 0.0060(7) -0.0114(7)
C3 0.0455(9) 0.0234(7) 0.0390(9) -0.0005(6) 0.0066(8) -0.0014(7)
C16 0.0354(9) 0.0441(10) 0.0503(10) -0.0081(8) 0.0054(8) 0.0089(8)
C10 0.0422(10) 0.0646(12) 0.0429(9) 0.0015(9) 0.0107(8) -0.0050(10)

loop_
_atom_type_symbol
_atom_type_description
_atom_type_scat_dispersion_real
_atom_type_scat_dispersion_imag
_atom_type_scat_source
C C 0.0181 0.0091 'International Tables Vol C Tables 4.2.6.8 and 6.1.1.4'
H H 0.0000 0.0000 'International Tables Vol C Tables 4.2.6.8 and 6.1.1.4'
N N 0.0311 0.0180 'International Tables Vol C Tables 4.2.6.8 and 6.1.1.4'
O O 0.0492 0.0322 'International Tables Vol C Tables 4.2.6.8 and 6.1.1.4'

loop_
_geom_angle_atom_site_label_1
_geom_angle_atom_site_label_2
_geom_angle_atom_site_label_3
_geom_angle
_geom_angle_site_symmetry_1
_geom_angle_site_symmetry_3
_geom_angle_publ_flag
C6 N1 C13 124.18(13) . . ?
C7 N1 C6 111.11(12) . . ?
C7 N1 C13 123.79(12) . . ?
C6 C1 C8 109.10(12) . . ?
C2 C1 C6 120.06(14) . . ?
C2 C1 C8 130.81(14) . . ?
H11A C11 H11B 107.9 . . ?
C12 C11 H11A 109.1 . . ?
C12 C11 H11B 109.1 . . ?
C12 C11 C8 112.29(13) . . ?
C8 C11 H11A 109.1 . . ?
C8 C11 H11B 109.1 . . ?
N2 C12 C11 178.58(17) . . ?
C1 C6 N1 109.41(13) . . ?
C5 C6 N1 128.70(14) . . ?
C5 C6 C1 121.89(14) . . ?
C1 C2 H2 120.6 . . ?
C1 C2 C3 118.86(15) . . ?
C3 C2 H2 120.6 . . ?
O1 C7 N1 126.06(15) . . ?
O1 C7 C8 125.32(14) . . ?
N1 C7 C8 108.59(12) . . ?
N1 C13 H13A 109.3 . . ?
N1 C13 H13B 109.3 . . ?
N1 C13 C14 111.70(12) . . ?
H13A C13 H13B 107.9 . . ?
C14 C13 H13A 109.3 . . ?
C14 C13 H13B 109.3 . . ?
C1 C8 C11 111.62(12) . . ?
C1 C8 C7 101.68(12) . . ?
C1 C8 C9 115.17(12) . . ?
C7 C8 C11 107.32(12) . . ?
C9 C8 C11 108.69(12) . . ?
C9 C8 C7 111.99(12) . . ?
C13 C14 H14 116.2 . . ?
C15 C14 C13 118.17(14) . . ?
C15 C14 H14 116.2 . . ?
C15 C14 C16 59.81(11) . . ?
C16 C14 C13 118.61(14) . . ?
C16 C14 H14 116.2 . . ?
C6 C5 H5 121.3 . . ?
C6 C5 C4 117.43(15) . . ?
C4 C5 H5 121.3 . . ?
C8 C9 H9A 108.8 . . ?
C8 C9 H9B 108.8 . . ?
H9A C9 H9B 107.7 . . ?
C10 C9 C8 113.85(13) . . ?
C10 C9 H9A 108.8 . . ?
C10 C9 H9B 108.8 . . ?
C14 C15 H15A 117.8 . . ?
C14 C15 H15B 117.7 . . ?
H15A C15 H15B 114.9 . . ?
C16 C15 C14 60.21(11) . . ?
C16 C15 H15A 117.7 . . ?
C16 C15 H15B 117.7 . . ?
C5 C4 H4 119.3 . . ?
C3 C4 C5 121.36(14) . . ?
C3 C4 H4 119.3 . . ?
C2 C3 H3 119.8 . . ?
C4 C3 C2 120.39(14) . . ?
C4 C3 H3 119.8 . . ?
C14 C16 H16A 117.8 . . ?
C14 C16 H16B 117.8 . . ?
C15 C16 C14 59.98(11) . . ?
C15 C16 H16A 117.8 . . ?
C15 C16 H16B 117.8 . . ?
H16A C16 H16B 114.9 . . ?
C9 C10 H10A 109.5 . . ?
C9 C10 H10B 109.5 . . ?
C9 C10 H10C 109.5 . . ?
H10A C10 H10B 109.5 . . ?
H10A C10 H10C 109.5 . . ?
H10B C10 H10C 109.5 . . ?

loop_
_geom_bond_atom_site_label_1
_geom_bond_atom_site_label_2
_geom_bond_distance
_geom_bond_site_symmetry_2
_geom_bond_publ_flag
O1 C7 1.2179(19) . ?
N1 C6 1.4087(18) . ?
N1 C7 1.364(2) . ?
N1 C13 1.4645(18) . ?
N2 C12 1.139(2) . ?
C1 C6 1.396(2) . ?
C1 C2 1.380(2) . ?
C1 C8 1.509(2) . ?
C11 H11A 0.9700 . ?
C11 H11B 0.9700 . ?
C11 C12 1.467(2) . ?
C11 C8 1.548(2) . ?
C6 C5 1.378(2) . ?
C2 H2 0.9300 . ?
C2 C3 1.391(2) . ?
C7 C8 1.540(2) . ?
C13 H13A 0.9700 . ?
C13 H13B 0.9700 . ?
C13 C14 1.504(2) . ?
C8 C9 1.537(2) . ?
C14 H14 0.9800 . ?
C14 C15 1.494(2) . ?
C14 C16 1.498(2) . ?
C5 H5 0.9300 . ?
C5 C4 1.394(2) . ?
C9 H9A 0.9700 . ?
C9 H9B 0.9700 . ?
C9 C10 1.518(2) . ?
C15 H15A 0.9700 . ?
C15 H15B 0.9700 . ?
C15 C16 1.492(3) . ?
C4 H4 0.9300 . ?
C4 C3 1.386(2) . ?
C3 H3 0.9300 . ?
C16 H16A 0.9700 . ?
C16 H16B 0.9700 . ?
C10 H10A 0.9600 . ?
C10 H10B 0.9600 . ?
C10 H10C 0.9600 . ?
